data_4075568
loop_
_publ_author_name
'Braunschweig, Holger'
'Radacki, Krzysztof'
'Seeler, Fabian'
'Whittell, George R.'

_publ_section_title
;
 Synthesis and Reactivity of Dihaloboryl Complexes
;
_journal_issue 19
_journal_name_full Organometallics
_journal_page_first 4605
_journal_paper_doi 10.1021/om060377z
_journal_volume 25
_journal_year 2006
_chemical_formula_moiety 'C18 H22 B Cl2 Fe N O2, C6 H6'
_chemical_formula_sum 'C24 H28 B Cl2 Fe N O2'
_chemical_formula_weight 500.03
_chemical_name_common
;            
Pentamethylcyclopentadienyldicarbonyldichloroboryliron
4-methylpyridine adduct 
;
_chemical_name_systematic
; 
 ? 
;
_space_group_IT_number 62
_symmetry_cell_setting orthorhombic
_symmetry_space_group_name_Hall '-P 2ac 2n'
_symmetry_space_group_name_H-M 'P n m a'
_atom_sites_solution_hydrogens geom
_atom_sites_solution_primary direct
_atom_sites_solution_secondary difmap
_audit_creation_method SHELXL-97
_cell_angle_alpha 90.00
_cell_angle_beta 90.00
_cell_angle_gamma 90.00
_cell_formula_units_Z 4
_cell_length_a 8.1062(12)
_cell_length_b 12.5379(18)
_cell_length_c 23.605(3)
_cell_measurement_reflns_used 5960
_cell_measurement_temperature 193(2)
_cell_measurement_theta_max 26.3617
_cell_measurement_theta_min 2.6565
_cell_volume 2399.1(6)
_computing_cell_refinement 'Saint-NT v. 6.45'
_computing_data_collection 'Smart-NT v. 5.63'
_computing_data_reduction 'Saint-NT v. 6.45'
_computing_molecular_graphics 'XP in ShelxTL-97'
_computing_publication_material 'XP in ShelxTL-97'
_computing_structure_refinement 'SHELXL-97 (Sheldrick, 1997)'
_computing_structure_solution 'SHELXS-97 (Sheldrick, 1990)'
_diffrn_ambient_temperature 193(2)
_diffrn_measured_fraction_theta_full 0.998
_diffrn_measured_fraction_theta_max 0.998
_diffrn_measurement_device_type 'CCD area detector'
_diffrn_measurement_method 'phi and omega scans'
_diffrn_radiation_monochromator graphite
_diffrn_radiation_source 'fine-focus sealed tube'
_diffrn_radiation_type MoK\a
_diffrn_radiation_wavelength 0.71073
_diffrn_reflns_av_R_equivalents 0.0484
_diffrn_reflns_av_sigmaI/netI 0.0218
_diffrn_reflns_limit_h_max 10
_diffrn_reflns_limit_h_min -10
_diffrn_reflns_limit_k_max 15
_diffrn_reflns_limit_k_min -15
_diffrn_reflns_limit_l_max 29
_diffrn_reflns_limit_l_min -29
_diffrn_reflns_number 32028
_diffrn_reflns_theta_full 26.50
_diffrn_reflns_theta_max 26.50
_diffrn_reflns_theta_min 2.66
_exptl_absorpt_coefficient_mu 0.872
_exptl_absorpt_correction_T_max 0.8881
_exptl_absorpt_correction_T_min 0.6950
_exptl_absorpt_correction_type multi-scan
_exptl_absorpt_process_details 'SadAbs2.0 (Sheldrick 2000)'
_exptl_crystal_colour yellow
_exptl_crystal_density_diffrn 1.384
_exptl_crystal_density_method 'not measured'
_exptl_crystal_description block
_exptl_crystal_F_000 1040
_exptl_crystal_size_max 0.35
_exptl_crystal_size_mid 0.18
_exptl_crystal_size_min 0.14
_refine_diff_density_max 0.523
_refine_diff_density_min -0.365
_refine_diff_density_rms 0.065
_refine_ls_extinction_method none
_refine_ls_goodness_of_fit_ref 1.057
_refine_ls_hydrogen_treatment constr
_refine_ls_matrix_type full
_refine_ls_number_parameters 147
_refine_ls_number_reflns 2595
_refine_ls_number_restraints 7
_refine_ls_restrained_S_all 1.078
_refine_ls_R_factor_all 0.0426
_refine_ls_R_factor_gt 0.0381
_refine_ls_shift/su_max 0.002
_refine_ls_shift/su_mean 0.000
_refine_ls_structure_factor_coef Fsqd
_refine_ls_weighting_details 'calc w=1/[\s^2^(Fo^2^)+(0.0523P)^2^+1.7172P] where P=(Fo^2^+2Fc^2^)/3'
_refine_ls_weighting_scheme calc
_refine_ls_wR_factor_gt 0.0954
_refine_ls_wR_factor_ref 0.0991
_reflns_number_gt 2324
_reflns_number_total 2595
_reflns_threshold_expression >2sigma(I)
_cod_data_source_file om060377zsi20060714_091506.cif
_cod_data_source_block fs05
_cod_original_cell_volume 2399.0(6)
_cod_original_sg_symbol_H-M Pnma
_cod_database_code 4075568

loop_
_symmetry_equiv_pos_as_xyz
'x, y, z'
'-x+1/2, -y, z+1/2'
'-x, y+1/2, -z'
'x+1/2, -y+1/2, -z+1/2'
'-x, -y, -z'
'x-1/2, y, -z-1/2'
'x, -y-1/2, z'
'-x-1/2, y-1/2, z-1/2'

loop_
_atom_site_label
_atom_site_type_symbol
_atom_site_fract_x
_atom_site_fract_y
_atom_site_fract_z
_atom_site_U_iso_or_equiv
_atom_site_adp_type
_atom_site_occupancy
_atom_site_symmetry_multiplicity
_atom_site_calc_flag
_atom_site_refinement_flags
_atom_site_disorder_group
Fe1 Fe 0.77448(5) 0.2500 0.617681(15) 0.02578(14) Uani 1 2 d S .
Cl1 Cl 0.64838(7) 0.12867(5) 0.50005(2) 0.03995(17) Uani 1 1 d . .
N1 N 0.9346(3) 0.2500 0.49427(9) 0.0299(5) Uani 1 2 d S .
O1 O 1.0091(2) 0.07793(14) 0.60712(8) 0.0506(4) Uani 1 1 d . .
C1 C 0.9160(3) 0.14681(17) 0.61006(8) 0.0321(4) Uani 1 1 d . .
B1 B 0.7595(4) 0.2500 0.52764(14) 0.0296(6) Uani 1 2 d S .
C11 C 0.5084(4) 0.2500 0.62551(12) 0.0325(6) Uani 1 2 d S .
C12 C 0.5778(2) 0.15840(17) 0.65149(8) 0.0322(4) Uani 1 1 d . .
C13 C 0.6848(2) 0.19385(17) 0.69641(8) 0.0323(4) Uani 1 1 d . .
C14 C 0.3660(4) 0.2500 0.58492(15) 0.0489(9) Uani 1 2 d S .
H14A H 0.2622 0.2500 0.6062 0.073 Uiso 0.50 2 calc SPR .
H14B H 0.3714 0.1862 0.5610 0.073 Uiso 0.50 1 calc PR .
H14C H 0.3714 0.3138 0.5610 0.073 Uiso 0.50 1 calc PR .
C15 C 0.5322(3) 0.0448(2) 0.63988(11) 0.0483(6) Uani 1 1 d . .
H15A H 0.5065 0.0363 0.5996 0.072 Uiso 1 1 calc R .
H15B H 0.4355 0.0254 0.6626 0.072 Uiso 1 1 calc R .
H15C H 0.6248 -0.0018 0.6499 0.072 Uiso 1 1 calc R .
C16 C 0.7715(3) 0.1240(2) 0.73864(10) 0.0488(6) Uani 1 1 d . .
H16A H 0.8779 0.1559 0.7486 0.073 Uiso 1 1 calc R .
H16B H 0.7895 0.0532 0.7221 0.073 Uiso 1 1 calc R .
H16C H 0.7034 0.1172 0.7728 0.073 Uiso 1 1 calc R .
C21 C 1.0097(3) 0.15823(16) 0.47971(9) 0.0349(5) Uani 1 1 d . .
H21A H 0.9614 0.0925 0.4910 0.042 Uiso 1 1 calc R .
C22 C 1.1543(3) 0.15630(17) 0.44907(9) 0.0356(5) Uani 1 1 d . .
H22A H 1.2043 0.0898 0.4401 0.043 Uiso 1 1 calc R .
C23 C 1.2275(4) 0.2500 0.43118(12) 0.0317(6) Uani 1 2 d S .
C24 C 1.3750(4) 0.2500 0.39267(14) 0.0409(7) Uani 1 2 d S .
H24A H 1.3382 0.2500 0.3531 0.061 Uiso 0.50 2 calc SPR .
H24B H 1.4416 0.1862 0.3999 0.061 Uiso 0.50 1 calc PR .
H24C H 1.4416 0.3138 0.3999 0.061 Uiso 0.50 1 calc PR .
C31 C 0.8275(4) 0.1973(3) 0.35041(14) 0.0468(5) Uiso 0.692(4) 1 d PD 1
H31 H 0.7635 0.1600 0.3777 0.056 Uiso 0.692(4) 1 calc PR 1
C32 C 0.9199(4) 0.1403(3) 0.31108(16) 0.0468(5) Uiso 0.692(4) 1 d PD 1
H32 H 0.9180 0.0645 0.3117 0.056 Uiso 0.692(4) 1 calc PR 1
C33 C 1.0158(4) 0.1935(3) 0.27051(14) 0.0468(5) Uiso 0.692(4) 1 d PD 1
H33 H 1.0793 0.1548 0.2437 0.056 Uiso 0.692(4) 1 calc PR 1
C41 C 0.8164(12) 0.2500 0.3553(5) 0.0468(5) Uiso 0.308(4) 2 d SPD 2
H41 H 0.7429 0.2500 0.3866 0.056 Uiso 0.308(4) 2 calc SPR 2
C43 C 0.9703(9) 0.1519(7) 0.2899(4) 0.0468(5) Uiso 0.308(4) 1 d PD 2
H43 H 1.0047 0.0850 0.2752 0.056 Uiso 0.308(4) 1 calc PR 2
C44 C 1.0262(11) 0.2500 0.2664(4) 0.0468(5) Uiso 0.308(4) 2 d SPD 2
H44 H 1.1003 0.2500 0.2352 0.056 Uiso 0.308(4) 2 calc SPR 2
C42 C 0.8598(8) 0.1596(8) 0.3367(3) 0.0468(5) Uiso 0.308(4) 1 d PD 2
H42 H 0.8187 0.0966 0.3540 0.056 Uiso 0.308(4) 1 calc PR 2

loop_
_atom_site_aniso_label
_atom_site_aniso_U_11
_atom_site_aniso_U_22
_atom_site_aniso_U_33
_atom_site_aniso_U_23
_atom_site_aniso_U_13
_atom_site_aniso_U_12
Fe1 0.0250(2) 0.0273(2) 0.0250(2) 0.000 -0.00001(14) 0.000
Cl1 0.0411(3) 0.0450(3) 0.0337(3) -0.0072(2) 0.0002(2) -0.0107(2)
N1 0.0343(13) 0.0304(12) 0.0249(11) 0.000 0.0021(9) 0.000
O1 0.0481(10) 0.0407(9) 0.0629(11) 0.0064(8) 0.0058(8) 0.0137(8)
C1 0.0324(10) 0.0316(10) 0.0324(10) 0.0038(8) 0.0020(8) -0.0011(9)
B1 0.0299(15) 0.0304(16) 0.0285(15) 0.000 0.0004(12) 0.000
C11 0.0239(13) 0.0461(17) 0.0276(13) 0.000 0.0033(11) 0.000
C12 0.0309(10) 0.0367(11) 0.0290(9) -0.0002(8) 0.0065(8) -0.0041(8)
C13 0.0318(10) 0.0392(11) 0.0258(9) 0.0036(8) 0.0025(8) 0.0020(9)
C14 0.0287(16) 0.079(3) 0.0388(17) 0.000 -0.0048(13) 0.000
C15 0.0549(15) 0.0411(13) 0.0490(13) -0.0070(11) 0.0151(11) -0.0127(11)
C16 0.0496(14) 0.0575(15) 0.0392(13) 0.0156(11) 0.0005(10) 0.0075(12)
C21 0.0415(11) 0.0271(10) 0.0363(10) 0.0020(8) 0.0041(9) 0.0003(9)
C22 0.0382(11) 0.0311(11) 0.0375(11) -0.0014(9) 0.0026(9) 0.0048(9)
C23 0.0312(14) 0.0378(15) 0.0262(13) 0.000 -0.0048(11) 0.000
C24 0.0343(16) 0.0469(18) 0.0415(17) 0.000 0.0058(13) 0.000

loop_
_atom_type_symbol
_atom_type_description
_atom_type_scat_dispersion_real
_atom_type_scat_dispersion_imag
_atom_type_scat_source
C C 0.0033 0.0016 'International Tables Vol C Tables 4.2.6.8 and 6.1.1.4'
H H 0.0000 0.0000 'International Tables Vol C Tables 4.2.6.8 and 6.1.1.4'
B B 0.0013 0.0007 'International Tables Vol C Tables 4.2.6.8 and 6.1.1.4'
N N 0.0061 0.0033 'International Tables Vol C Tables 4.2.6.8 and 6.1.1.4'
O O 0.0106 0.0060 'International Tables Vol C Tables 4.2.6.8 and 6.1.1.4'
Cl Cl 0.1484 0.1585 'International Tables Vol C Tables 4.2.6.8 and 6.1.1.4'
Fe Fe 0.3463 0.8444 'International Tables Vol C Tables 4.2.6.8 and 6.1.1.4'

loop_
_geom_angle_atom_site_label_1
_geom_angle_atom_site_label_2
_geom_angle_atom_site_label_3
_geom_angle
_geom_angle_site_symmetry_1
_geom_angle_site_symmetry_3
C1 Fe1 C1 96.17(14) 7_565 .
C1 Fe1 C13 124.41(9) 7_565 .
C1 Fe1 C13 94.01(9) . .
C1 Fe1 C13 94.01(9) 7_565 7_565
C1 Fe1 C13 124.41(9) . 7_565
C13 Fe1 C13 38.87(12) . 7_565
C1 Fe1 C12 97.59(9) 7_565 7_565
C1 Fe1 C12 159.73(9) . 7_565
C13 Fe1 C12 65.89(8) . 7_565
C13 Fe1 C12 39.75(8) 7_565 7_565
C1 Fe1 C12 159.73(9) 7_565 .
C1 Fe1 C12 97.59(9) . .
C13 Fe1 C12 39.75(8) . .
C13 Fe1 C12 65.89(8) 7_565 .
C12 Fe1 C12 65.58(12) 7_565 .
C1 Fe1 B1 86.23(9) 7_565 .
C1 Fe1 B1 86.23(9) . .
C13 Fe1 B1 149.02(9) . .
C13 Fe1 B1 149.02(9) 7_565 .
C12 Fe1 B1 109.45(9) 7_565 .
C12 Fe1 B1 109.45(9) . .
C1 Fe1 C11 131.79(7) 7_565 .
C1 Fe1 C11 131.79(7) . .
C13 Fe1 C11 65.34(9) . .
C13 Fe1 C11 65.34(9) 7_565 .
C12 Fe1 C11 38.64(7) 7_565 .
C12 Fe1 C11 38.64(7) . .
B1 Fe1 C11 91.64(11) . .
C21 N1 C21 117.4(3) 7_565 .
C21 N1 B1 121.29(13) 7_565 .
C21 N1 B1 121.29(13) . .
O1 C1 Fe1 177.49(19) . .
N1 B1 Cl1 104.50(13) . 7_565
N1 B1 Cl1 104.50(13) . .
Cl1 B1 Cl1 107.68(16) 7_565 .
N1 B1 Fe1 115.77(19) . .
Cl1 B1 Fe1 111.85(11) 7_565 .
Cl1 B1 Fe1 111.85(11) . .
C12 C11 C12 108.1(2) 7_565 .
C12 C11 C14 125.55(13) 7_565 .
C12 C11 C14 125.56(13) . .
C12 C11 Fe1 69.00(14) 7_565 .
C12 C11 Fe1 69.00(14) . .
C14 C11 Fe1 135.4(2) . .
C11 C12 C13 107.90(19) . .
C11 C12 C15 126.4(2) . .
C13 C12 C15 125.3(2) . .
C11 C12 Fe1 72.37(14) . .
C13 C12 Fe1 69.95(11) . .
C15 C12 Fe1 129.20(15) . .
C13 C13 C12 107.98(12) 7_565 .
C13 C13 C16 125.70(14) 7_565 .
C12 C13 C16 126.2(2) . .
C13 C13 Fe1 70.57(6) 7_565 .
C12 C13 Fe1 70.31(11) . .
C16 C13 Fe1 128.08(15) . .
C11 C14 H14A 109.5 . .
C11 C14 H14B 109.5 . .
H14A C14 H14B 109.5 . .
C11 C14 H14C 109.5 . .
H14A C14 H14C 109.5 . .
H14B C14 H14C 109.5 . .
C12 C15 H15A 109.5 . .
C12 C15 H15B 109.5 . .
H15A C15 H15B 109.5 . .
C12 C15 H15C 109.5 . .
H15A C15 H15C 109.5 . .
H15B C15 H15C 109.5 . .
C13 C16 H16A 109.5 . .
C13 C16 H16B 109.5 . .
H16A C16 H16B 109.5 . .
C13 C16 H16C 109.5 . .
H16A C16 H16C 109.5 . .
H16B C16 H16C 109.5 . .
N1 C21 C22 122.3(2) . .
N1 C21 H21A 118.9 . .
C22 C21 H21A 118.9 . .
C21 C22 C23 120.7(2) . .
C21 C22 H22A 119.6 . .
C23 C22 H22A 119.6 . .
C22 C23 C22 116.4(3) . 7_565
C22 C23 C24 121.77(13) . .
C22 C23 C24 121.77(13) 7_565 .
C23 C24 H24A 109.5 . .
C23 C24 H24B 109.5 . .
H24A C24 H24B 109.5 . .
C23 C24 H24C 109.5 . .
H24A C24 H24C 109.5 . .
H24B C24 H24C 109.5 . .
C31 C31 C32 121.0(2) 7_565 .
C31 C31 H31 119.5 7_565 .
C32 C31 H31 119.5 . .
C31 C32 C33 120.6(3) . .
C31 C32 H32 119.7 . .
C33 C32 H32 119.7 . .
C32 C33 C33 118.4(2) . 7_565
C32 C33 H33 120.8 . .
C33 C33 H33 120.8 7_565 .
C42 C41 C42 127.2(13) . 7_565
C42 C41 H41 116.4 . .
C42 C41 H41 116.4 7_565 .
C44 C43 C42 116.3(8) . .
C44 C43 H43 121.8 . .
C42 C43 H43 121.8 . .
C43 C44 C43 119.5(12) 7_565 .
C43 C44 H44 120.2 7_565 .
C43 C44 H44 120.2 . .
C41 C42 C43 120.3(9) . .
C41 C42 H42 119.9 . .
C43 C42 H42 119.9 . .

loop_
_geom_bond_atom_site_label_1
_geom_bond_atom_site_label_2
_geom_bond_distance
_geom_bond_site_symmetry_2
Fe1 C1 1.739(2) 7_565
Fe1 C1 1.739(2) .
Fe1 C13 2.116(2) .
Fe1 C13 2.116(2) 7_565
Fe1 C12 2.121(2) 7_565
Fe1 C12 2.121(2) .
Fe1 B1 2.129(3) .
Fe1 C11 2.165(3) .
Cl1 B1 1.884(2) .
N1 C21 1.347(2) 7_565
N1 C21 1.347(2) .
N1 B1 1.623(4) .
O1 C1 1.149(3) .
B1 Cl1 1.884(2) 7_565
C11 C12 1.418(3) 7_565
C11 C12 1.418(3) .
C11 C14 1.500(4) .
C12 C13 1.440(3) .
C12 C15 1.497(3) .
C13 C13 1.408(4) 7_565
C13 C16 1.502(3) .
C14 H14A 0.9800 .
C14 H14B 0.9800 .
C14 H14C 0.9800 .
C15 H15A 0.9800 .
C15 H15B 0.9800 .
C15 H15C 0.9800 .
C16 H16A 0.9800 .
C16 H16B 0.9800 .
C16 H16C 0.9800 .
C21 C22 1.377(3) .
C21 H21A 0.9500 .
C22 C23 1.382(3) .
C22 H22A 0.9500 .
C23 C22 1.382(3) 7_565
C23 C24 1.502(4) .
C24 H24A 0.9800 .
C24 H24B 0.9800 .
C24 H24C 0.9800 .
C31 C31 1.320(8) 7_565
C31 C32 1.391(4) .
C31 H31 0.9500 .
C32 C33 1.403(4) .
C32 H32 0.9500 .
C33 C33 1.416(8) 7_565
C33 H33 0.9500 .
C41 C42 1.265(12) .
C41 C42 1.265(12) 7_565
C41 H41 0.9500 .
C43 C44 1.424(12) .
C43 C42 1.425(12) .
C43 H43 0.9500 .
C44 C43 1.423(12) 7_565
C44 H44 0.9500 .
C42 H42 0.9500 .

loop_
_geom_torsion_atom_site_label_1
_geom_torsion_atom_site_label_2
_geom_torsion_atom_site_label_3
_geom_torsion_atom_site_label_4
_geom_torsion
_geom_torsion_site_symmetry_1
_geom_torsion_site_symmetry_4
C21 N1 B1 Cl1 33.3(3) 7_565 7_565
C21 N1 B1 Cl1 -146.27(19) . 7_565
C21 N1 B1 Cl1 146.27(19) 7_565 .
C21 N1 B1 Cl1 -33.3(3) . .
C21 N1 B1 Fe1 -90.2(2) 7_565 .
C21 N1 B1 Fe1 90.2(2) . .
C1 Fe1 B1 N1 48.22(7) 7_565 .
C1 Fe1 B1 N1 -48.22(7) . .
C13 Fe1 B1 N1 -139.73(15) . .
C13 Fe1 B1 N1 139.73(15) 7_565 .
C12 Fe1 B1 N1 144.95(6) 7_565 .
C12 Fe1 B1 N1 -144.95(6) . .
C11 Fe1 B1 N1 180.0 . .
C1 Fe1 B1 Cl1 -71.33(14) 7_565 7_565
C1 Fe1 B1 Cl1 -167.78(14) . 7_565
C13 Fe1 B1 Cl1 100.71(12) . 7_565
C13 Fe1 B1 Cl1 20.2(2) 7_565 7_565
C12 Fe1 B1 Cl1 25.39(16) 7_565 7_565
C12 Fe1 B1 Cl1 95.50(12) . 7_565
C11 Fe1 B1 Cl1 60.44(12) . 7_565
C1 Fe1 B1 Cl1 167.78(14) 7_565 .
C1 Fe1 B1 Cl1 71.33(14) . .
C13 Fe1 B1 Cl1 -20.2(2) . .
C13 Fe1 B1 Cl1 -100.71(12) 7_565 .
C12 Fe1 B1 Cl1 -95.50(12) 7_565 .
C12 Fe1 B1 Cl1 -25.39(15) . .
C11 Fe1 B1 Cl1 -60.45(12) . .
C1 Fe1 C11 C12 -33.45(19) 7_565 7_565
C1 Fe1 C11 C12 153.74(13) . 7_565
C13 Fe1 C11 C12 81.63(14) . 7_565
C13 Fe1 C11 C12 38.67(13) 7_565 7_565
C12 Fe1 C11 C12 120.3(2) . 7_565
B1 Fe1 C11 C12 -119.85(12) . 7_565
C1 Fe1 C11 C12 -153.74(13) 7_565 .
C1 Fe1 C11 C12 33.45(19) . .
C13 Fe1 C11 C12 -38.67(13) . .
C13 Fe1 C11 C12 -81.63(14) 7_565 .
C12 Fe1 C11 C12 -120.3(2) 7_565 .
B1 Fe1 C11 C12 119.85(12) . .
C1 Fe1 C11 C14 86.40(11) 7_565 .
C1 Fe1 C11 C14 -86.41(11) . .
C13 Fe1 C11 C14 -158.52(7) . .
C13 Fe1 C11 C14 158.52(7) 7_565 .
C12 Fe1 C11 C14 119.85(12) 7_565 .
C12 Fe1 C11 C14 -119.85(12) . .
B1 Fe1 C11 C14 0.000(1) . .
C12 C11 C12 C13 3.3(3) 7_565 .
C14 C11 C12 C13 -167.2(3) . .
Fe1 C11 C12 C13 61.26(14) . .
C12 C11 C12 C15 175.86(14) 7_565 .
C14 C11 C12 C15 5.4(4) . .
Fe1 C11 C12 C15 -126.1(2) . .
C12 C11 C12 Fe1 -58.01(19) 7_565 .
C14 C11 C12 Fe1 131.5(3) . .
C1 Fe1 C12 C11 72.2(3) 7_565 .
C1 Fe1 C12 C11 -155.51(14) . .
C13 Fe1 C12 C11 117.35(18) . .
C13 Fe1 C12 C11 80.09(14) 7_565 .
C12 Fe1 C12 C11 36.30(14) 7_565 .
B1 Fe1 C12 C11 -66.84(14) . .
C1 Fe1 C12 C13 -45.2(3) 7_565 .
C1 Fe1 C12 C13 87.14(13) . .
C13 Fe1 C12 C13 -37.26(13) 7_565 .
C12 Fe1 C12 C13 -81.05(12) 7_565 .
B1 Fe1 C12 C13 175.80(12) . .
C11 Fe1 C12 C13 -117.35(18) . .
C1 Fe1 C12 C15 -164.9(3) 7_565 .
C1 Fe1 C12 C15 -32.5(2) . .
C13 Fe1 C12 C15 -119.7(3) . .
C13 Fe1 C12 C15 -157.0(2) 7_565 .
C12 Fe1 C12 C15 159.26(18) 7_565 .
B1 Fe1 C12 C15 56.1(2) . .
C11 Fe1 C12 C15 123.0(3) . .
C11 C12 C13 C13 -2.00(18) . 7_565
C15 C12 C13 C13 -174.72(17) . 7_565
Fe1 C12 C13 C13 60.81(6) . 7_565
C11 C12 C13 C16 173.8(2) . .
C15 C12 C13 C16 1.1(3) . .
Fe1 C12 C13 C16 -123.4(2) . .
C11 C12 C13 Fe1 -62.82(16) . .
C15 C12 C13 Fe1 124.5(2) . .
C1 Fe1 C13 C13 44.38(9) 7_565 7_565
C1 Fe1 C13 C13 144.66(7) . 7_565
C12 Fe1 C13 C13 -38.09(8) 7_565 7_565
C12 Fe1 C13 C13 -118.29(11) . 7_565
B1 Fe1 C13 C13 -125.99(16) . 7_565
C11 Fe1 C13 C13 -80.68(5) . 7_565
C1 Fe1 C13 C12 162.66(13) 7_565 .
C1 Fe1 C13 C12 -97.05(13) . .
C13 Fe1 C13 C12 118.29(11) 7_565 .
C12 Fe1 C13 C12 80.20(16) 7_565 .
B1 Fe1 C13 C12 -7.7(2) . .
C11 Fe1 C13 C12 37.61(11) . .
C1 Fe1 C13 C16 -76.3(2) 7_565 .
C1 Fe1 C13 C16 24.0(2) . .
C13 Fe1 C13 C16 -120.6(2) 7_565 .
C12 Fe1 C13 C16 -158.7(2) 7_565 .
C12 Fe1 C13 C16 121.1(3) . .
B1 Fe1 C13 C16 113.4(2) . .
C11 Fe1 C13 C16 158.7(2) . .
C21 N1 C21 C22 -2.7(4) 7_565 .
B1 N1 C21 C22 176.9(2) . .
N1 C21 C22 C23 -0.9(4) . .
C21 C22 C23 C22 4.4(4) . 7_565
C21 C22 C23 C24 -173.5(2) . .
C31 C31 C32 C33 0.2(3) 7_565 .
C31 C32 C33 C33 -0.2(3) . 7_565
C42 C43 C44 C43 -0.3(7) . 7_565
C42 C41 C42 C43 0.2(8) 7_565 .
C44 C43 C42 C41 0.0(4) . .
